data_7157882
loop_
_publ_author_name
'Welsh, Erin N.'
'Robertson, Katherine N.'
'Speed, Alexander W. H.'

_publ_section_title
;
 Short syntheses of 1-substituted dibenzothiophene derivatives.
;
_journal_issue 9
_journal_name_full 'Organic &amp; biomolecular chemistry'
_journal_page_first 2000
_journal_page_last 2007
_journal_paper_doi 10.1039/d0ob01839b
_journal_volume 19
_journal_year 2021
_chemical_formula_moiety 'C13 H7 N S'
_chemical_formula_sum 'C13 H7 N S'
_chemical_formula_weight 209.26
_space_group_crystal_system monoclinic
_space_group_IT_number 14
_space_group_name_Hall '-P 2ybc'
_space_group_name_H-M_alt 'P 1 21/c 1'
_atom_sites_solution_hydrogens geom
_atom_sites_solution_primary 'dual space'
_audit_creation_method SHELXL-2018/3
_audit_update_record
;
2021-01-31 deposited with the CCDC.	2021-02-09 downloaded from the CCDC.
;
_cell_angle_alpha 90
_cell_angle_beta 96.374(8)
_cell_angle_gamma 90
_cell_formula_units_Z 4
_cell_length_a 7.6092(14)
_cell_length_b 3.8618(7)
_cell_length_c 32.437(7)
_cell_measurement_reflns_used 9289
_cell_measurement_temperature 125(2)
_cell_measurement_theta_max 36.2043
_cell_measurement_theta_min 2.5273
_cell_volume 947.3(3)
_computing_cell_refinement 'SAINT V8.40A (Bruker AXS Inc., 2018)'
_computing_data_collection
;
Bruker Instrument Service, BIS, v.6.2.10 (Bruker AXS Inc., 2018)
;
_computing_data_reduction 'SAINT V8.40A (Bruker AXS Inc., 2018)'
_computing_structure_refinement 'SHELXL-2018/3 (Sheldrick, 2018)'
_computing_structure_solution 'SHELXT-2014 (Sheldrick, 2015)'
_diffrn_ambient_temperature 125(2)
_diffrn_detector '100 \\times 140 mm^2^ CMOS sensor'
_diffrn_detector_area_resol_mean 7.3910
_diffrn_detector_type 'Bruker PHOTON III'
_diffrn_measured_fraction_theta_full 0.999
_diffrn_measured_fraction_theta_max 1.000
_diffrn_measurement_device '\k--geometry diffractometer'
_diffrn_measurement_device_type 'Bruker D8 VENTURE'
_diffrn_radiation_monochromator 'multilayer mirror'
_diffrn_radiation_type MoK\a
_diffrn_radiation_wavelength 0.71073
_diffrn_reflns_av_R_equivalents 0.0563
_diffrn_reflns_av_unetI/netI 0.0202
_diffrn_reflns_Laue_measured_fraction_full 0.999
_diffrn_reflns_Laue_measured_fraction_max 1.000
_diffrn_reflns_limit_h_max 12
_diffrn_reflns_limit_h_min -12
_diffrn_reflns_limit_k_max 6
_diffrn_reflns_limit_k_min -6
_diffrn_reflns_limit_l_max 51
_diffrn_reflns_limit_l_min -51
_diffrn_reflns_number 76115
_diffrn_reflns_point_group_measured_fraction_full 0.999
_diffrn_reflns_point_group_measured_fraction_max 1.000
_diffrn_reflns_theta_full 25.242
_diffrn_reflns_theta_max 34.336
_diffrn_reflns_theta_min 2.527
_diffrn_source_type 'Incoatec I\mS 3.0'
_exptl_absorpt_coefficient_mu 0.298
_exptl_absorpt_correction_T_max 0.7471
_exptl_absorpt_correction_T_min 0.6497
_exptl_absorpt_correction_type multi-scan
_exptl_absorpt_process_details
;
SADABS-2016/2 - Bruker AXS area detector scaling and absorption correction
;
_exptl_crystal_colour 'pale yellow'
_exptl_crystal_density_diffrn 1.467
_exptl_crystal_description 'rectangular prism'
_exptl_crystal_F_000 432
_exptl_crystal_size_max 0.436
_exptl_crystal_size_mid 0.073
_exptl_crystal_size_min 0.040
_refine_diff_density_max 0.701
_refine_diff_density_min -0.390
_refine_diff_density_rms 0.078
_refine_ls_extinction_method none
_refine_ls_goodness_of_fit_ref 1.126
_refine_ls_hydrogen_treatment constr
_refine_ls_matrix_type full
_refine_ls_number_parameters 136
_refine_ls_number_reflns 3958
_refine_ls_number_restraints 0
_refine_ls_restrained_S_all 1.126
_refine_ls_R_factor_all 0.0491
_refine_ls_R_factor_gt 0.0448
_refine_ls_shift/su_max 0.000
_refine_ls_shift/su_mean 0.000
_refine_ls_structure_factor_coef Fsqd
_refine_ls_weighting_details 'w=1/[\s^2^(Fo^2^)+(0.0408P)^2^+0.7548P] where P=(Fo^2^+2Fc^2^)/3'
_refine_ls_weighting_scheme calc
_refine_ls_wR_factor_gt 0.1131
_refine_ls_wR_factor_ref 0.1159
_reflns_Friedel_coverage 0.000
_reflns_number_gt 3620
_reflns_number_total 3958
_reflns_threshold_expression 'I > 2\s(I)'
_cod_data_source_file d0ob01839b2.cif
_cod_data_source_block compound3f_AS029
_cod_depositor_comments
;
The following automatic conversions were performed:

data item '_exptl_absorpt_correction_type' value 'Multi-Scan' was
changed to 'multi-scan' in accordance with the
/home/data/users/saulius/crontab/automatic-downloads/rss-feeds/RSC/lib/dictionaries/cif_core.dic
dictionary named 'cif_core.dic' version 2.4.2 last updated on
2011-04-26.

Automatic conversion script
Id: cif_fix_values 7556 2019-12-06 15:28:31Z antanas 

 Adding full bibliography for 7157879--7157883.cif.
;
_cod_original_sg_symbol_H-M 'P 21/c'
_cod_database_code 7157882
_shelx_shelxl_version_number 2018/3
_shelx_space_group_comment
;
The symmetry employed for this shelxl refinement is uniquely defined
by the following loop, which should always be used as a source of
symmetry information in preference to the above space-group names.
They are only intended as comments.
;
_shelx_estimated_absorpt_t_min 0.881
_shelx_estimated_absorpt_t_max 0.988
_diffrn_source_source 'microfocus sealed tube'

loop_
_space_group_symop_operation_xyz
'x, y, z'
'-x, y+1/2, -z+1/2'
'-x, -y, -z'
'x, -y-1/2, z-1/2'

loop_
_atom_site_label
_atom_site_type_symbol
_atom_site_fract_x
_atom_site_fract_y
_atom_site_fract_z
_atom_site_U_iso_or_equiv
_atom_site_adp_type
_atom_site_occupancy
_atom_site_site_symmetry_order
_atom_site_calc_flag
_atom_site_refinement_flags_posn
_atom_site_refinement_flags_adp
_atom_site_refinement_flags_occupancy
_atom_site_disorder_assembly
_atom_site_disorder_group
S1 S 0.31100(4) 0.78219(8) 0.17741(2) 0.01929(8) Uani 1 1 d . . . . .
N1 N 0.6966(2) 0.0765(4) 0.04471(4) 0.0379(3) Uani 1 1 d . . . . .
C1 C 0.28176(17) 0.6517(3) 0.12567(4) 0.0206(2) Uani 1 1 d . . . . .
C2 C 0.12613(19) 0.6900(4) 0.09909(4) 0.0263(2) Uani 1 1 d . . . . .
H2 H 0.024586 0.793686 0.108482 0.032 Uiso 1 1 calc R U . . .
C3 C 0.1230(2) 0.5730(5) 0.05854(4) 0.0316(3) Uani 1 1 d . . . . .
H3 H 0.018516 0.599477 0.039864 0.038 Uiso 1 1 calc R U . . .
C4 C 0.2717(2) 0.4166(4) 0.04490(4) 0.0307(3) Uani 1 1 d . . . . .
H4 H 0.267047 0.335209 0.017159 0.037 Uiso 1 1 calc R U . . .
C5 C 0.42650(19) 0.3795(4) 0.07164(4) 0.0250(2) Uani 1 1 d . . . . .
C6 C 0.43520(17) 0.4993(3) 0.11294(4) 0.0205(2) Uani 1 1 d . . . . .
C7 C 0.57991(16) 0.4928(3) 0.14606(4) 0.0199(2) Uani 1 1 d . . . . .
C8 C 0.75327(18) 0.3669(4) 0.14644(4) 0.0241(2) Uani 1 1 d . . . . .
H8 H 0.790831 0.267931 0.122071 0.029 Uiso 1 1 calc R U . . .
C9 C 0.86920(18) 0.3873(4) 0.18235(5) 0.0258(2) Uani 1 1 d . . . . .
H9 H 0.986419 0.302459 0.182406 0.031 Uiso 1 1 calc R U . . .
C10 C 0.81636(17) 0.5309(4) 0.21859(4) 0.0251(2) Uani 1 1 d . . . . .
H10 H 0.897583 0.540608 0.243014 0.030 Uiso 1 1 calc R U . . .
C11 C 0.64666(17) 0.6592(3) 0.21917(4) 0.0218(2) Uani 1 1 d . . . . .
H11 H 0.610623 0.758711 0.243669 0.026 Uiso 1 1 calc R U . . .
C12 C 0.52952(16) 0.6386(3) 0.18277(4) 0.0188(2) Uani 1 1 d . . . . .
C13 C 0.5774(2) 0.2133(4) 0.05665(4) 0.0288(3) Uani 1 1 d . . . . .

loop_
_atom_site_aniso_label
_atom_site_aniso_U_11
_atom_site_aniso_U_22
_atom_site_aniso_U_33
_atom_site_aniso_U_23
_atom_site_aniso_U_13
_atom_site_aniso_U_12
S1 0.02047(13) 0.01980(14) 0.01846(13) -0.00127(9) 0.00597(9) 0.00087(10)
N1 0.0443(7) 0.0409(8) 0.0314(6) -0.0092(6) 0.0167(5) -0.0029(6)
C1 0.0253(5) 0.0195(5) 0.0179(5) 0.0003(4) 0.0059(4) -0.0021(4)
C2 0.0272(6) 0.0284(6) 0.0233(5) 0.0024(5) 0.0024(4) -0.0017(5)
C3 0.0345(7) 0.0366(8) 0.0227(6) 0.0017(5) -0.0011(5) -0.0042(6)
C4 0.0403(7) 0.0337(7) 0.0182(5) -0.0015(5) 0.0040(5) -0.0065(6)
C5 0.0333(6) 0.0232(6) 0.0200(5) -0.0018(4) 0.0098(4) -0.0046(5)
C6 0.0259(5) 0.0182(5) 0.0188(5) 0.0000(4) 0.0083(4) -0.0030(4)
C7 0.0227(5) 0.0171(5) 0.0214(5) 0.0003(4) 0.0089(4) -0.0021(4)
C8 0.0244(5) 0.0224(6) 0.0273(6) -0.0001(4) 0.0111(4) -0.0001(4)
C9 0.0213(5) 0.0243(6) 0.0330(6) 0.0019(5) 0.0076(4) 0.0004(4)
C10 0.0231(5) 0.0234(6) 0.0287(6) 0.0016(5) 0.0024(4) -0.0027(4)
C11 0.0241(5) 0.0195(5) 0.0222(5) -0.0001(4) 0.0046(4) -0.0020(4)
C12 0.0200(5) 0.0158(5) 0.0215(5) 0.0005(4) 0.0068(4) -0.0012(4)
C13 0.0361(7) 0.0302(7) 0.0217(5) -0.0042(5) 0.0102(5) -0.0056(6)

loop_
_atom_type_symbol
_atom_type_description
_atom_type_scat_dispersion_real
_atom_type_scat_dispersion_imag
_atom_type_scat_source
C C 0.0033 0.0016 'International Tables Vol C Tables 4.2.6.8 and 6.1.1.4'
H H 0.0000 0.0000 'International Tables Vol C Tables 4.2.6.8 and 6.1.1.4'
N N 0.0061 0.0033 'International Tables Vol C Tables 4.2.6.8 and 6.1.1.4'
S S 0.1246 0.1234 'International Tables Vol C Tables 4.2.6.8 and 6.1.1.4'

loop_
_geom_angle_atom_site_label_1
_geom_angle_atom_site_label_2
_geom_angle_atom_site_label_3
_geom_angle
_geom_angle_site_symmetry_1
_geom_angle_site_symmetry_3
_geom_angle_publ_flag
C1 S1 C12 91.29(6) . . ?
C2 C1 C6 122.53(12) . . ?
C2 C1 S1 125.04(10) . . ?
C6 C1 S1 112.43(9) . . ?
C3 C2 C1 118.41(14) . . ?
C3 C2 H2 120.8 . . ?
C1 C2 H2 120.8 . . ?
C2 C3 C4 120.75(14) . . ?
C2 C3 H3 119.6 . . ?
C4 C3 H3 119.6 . . ?
C5 C4 C3 120.44(13) . . ?
C5 C4 H4 119.8 . . ?
C3 C4 H4 119.8 . . ?
C4 C5 C6 120.36(13) . . ?
C4 C5 C13 119.03(13) . . ?
C6 C5 C13 120.61(13) . . ?
C1 C6 C5 117.49(12) . . ?
C1 C6 C7 112.05(10) . . ?
C5 C6 C7 130.46(12) . . ?
C8 C7 C12 118.33(12) . . ?
C8 C7 C6 130.33(11) . . ?
C12 C7 C6 111.33(11) . . ?
C9 C8 C7 119.87(12) . . ?
C9 C8 H8 120.1 . . ?
C7 C8 H8 120.1 . . ?
C8 C9 C10 120.96(12) . . ?
C8 C9 H9 119.5 . . ?
C10 C9 H9 119.5 . . ?
C11 C10 C9 120.59(13) . . ?
C11 C10 H10 119.7 . . ?
C9 C10 H10 119.7 . . ?
C10 C11 C12 118.37(12) . . ?
C10 C11 H11 120.8 . . ?
C12 C11 H11 120.8 . . ?
C11 C12 C7 121.87(11) . . ?
C11 C12 S1 125.23(9) . . ?
C7 C12 S1 112.90(9) . . ?
N1 C13 C5 179.09(17) . . ?

loop_
_geom_bond_atom_site_label_1
_geom_bond_atom_site_label_2
_geom_bond_distance
_geom_bond_site_symmetry_2
_geom_bond_publ_flag
S1 C1 1.7428(13) . ?
S1 C12 1.7431(13) . ?
N1 C13 1.153(2) . ?
C1 C2 1.3932(19) . ?
C1 C6 1.4097(17) . ?
C2 C3 1.388(2) . ?
C2 H2 0.9500 . ?
C3 C4 1.397(2) . ?
C3 H3 0.9500 . ?
C4 C5 1.390(2) . ?
C4 H4 0.9500 . ?
C5 C6 1.4119(17) . ?
C5 C13 1.446(2) . ?
C6 C7 1.4507(18) . ?
C7 C8 1.4047(18) . ?
C7 C12 1.4084(17) . ?
C8 C9 1.383(2) . ?
C8 H8 0.9500 . ?
C9 C10 1.398(2) . ?
C9 H9 0.9500 . ?
C10 C11 1.3852(19) . ?
C10 H10 0.9500 . ?
C11 C12 1.4004(18) . ?
C11 H11 0.9500 . ?

loop_
_geom_torsion_atom_site_label_1
_geom_torsion_atom_site_label_2
_geom_torsion_atom_site_label_3
_geom_torsion_atom_site_label_4
_geom_torsion
_geom_torsion_site_symmetry_1
_geom_torsion_site_symmetry_2
_geom_torsion_site_symmetry_3
_geom_torsion_site_symmetry_4
_geom_torsion_publ_flag
C12 S1 C1 C2 -179.50(12) . . . . ?
C12 S1 C1 C6 0.49(10) . . . . ?
C6 C1 C2 C3 0.0(2) . . . . ?
S1 C1 C2 C3 179.99(11) . . . . ?
C1 C2 C3 C4 0.8(2) . . . . ?
C2 C3 C4 C5 -0.8(2) . . . . ?
C3 C4 C5 C6 0.0(2) . . . . ?
C3 C4 C5 C13 179.35(14) . . . . ?
C2 C1 C6 C5 -0.74(19) . . . . ?
S1 C1 C6 C5 179.27(10) . . . . ?
C2 C1 C6 C7 179.35(12) . . . . ?
S1 C1 C6 C7 -0.64(14) . . . . ?
C4 C5 C6 C1 0.72(19) . . . . ?
C13 C5 C6 C1 -178.60(12) . . . . ?
C4 C5 C6 C7 -179.39(13) . . . . ?
C13 C5 C6 C7 1.3(2) . . . . ?
C1 C6 C7 C8 -179.74(13) . . . . ?
C5 C6 C7 C8 0.4(2) . . . . ?
C1 C6 C7 C12 0.49(15) . . . . ?
C5 C6 C7 C12 -179.41(13) . . . . ?
C12 C7 C8 C9 0.20(19) . . . . ?
C6 C7 C8 C9 -179.56(13) . . . . ?
C7 C8 C9 C10 0.2(2) . . . . ?
C8 C9 C10 C11 -0.6(2) . . . . ?
C9 C10 C11 C12 0.5(2) . . . . ?
C10 C11 C12 C7 -0.10(19) . . . . ?
C10 C11 C12 S1 179.52(10) . . . . ?
C8 C7 C12 C11 -0.26(18) . . . . ?
C6 C7 C12 C11 179.54(11) . . . . ?
C8 C7 C12 S1 -179.92(10) . . . . ?
C6 C7 C12 S1 -0.12(13) . . . . ?
C1 S1 C12 C11 -179.86(11) . . . . ?
C1 S1 C12 C7 -0.21(10) . . . . ?
